data_4508066
loop_
_publ_author_name
'Tian, Chongbin'
'Lin, Zujin'
'Du, Shaowu'

_publ_section_title
;
 Three New Three-Dimensional Frameworks Based on Hepta-, Hexa-, and
 Pentanuclear Cobalt Clusters Derived from Substituted Isophthalic Acids:
 Synthesis, Structures, and Magnetic Properties
;
_journal_issue 8
_journal_name_full 'Crystal Growth &amp; Design'
_journal_page_first 3746
_journal_paper_doi 10.1021/cg4007789
_journal_volume 13
_journal_year 2013
_chemical_formula_sum 'C54 H45 Co7 N0 O36'
_chemical_formula_weight 1682.46
_chemical_name_systematic
; 
 ? 
;
_space_group_IT_number 167
_symmetry_cell_setting trigonal
_symmetry_space_group_name_Hall '-R 3 2"c'
_symmetry_space_group_name_H-M 'R -3 c :H'
_atom_sites_solution_hydrogens geom
_atom_sites_solution_primary direct
_atom_sites_solution_secondary difmap
_audit_creation_method SHELXL-97
_cell_angle_alpha 90.00
_cell_angle_beta 90.00
_cell_angle_gamma 120.00
_cell_formula_units_Z 12
_cell_length_a 17.2454(8)
_cell_length_b 17.2454(8)
_cell_length_c 84.294(6)
_cell_measurement_temperature 293(2)
_cell_volume 21711(2)
_computing_structure_refinement 'SHELXL-97 (Sheldrick, 1997)'
_computing_structure_solution 'SHELXS-97 (Sheldrick, 1990)'
_diffrn_ambient_temperature 293(2)
_diffrn_detector_area_resol_mean 28.5714
_diffrn_measured_fraction_theta_full 0.991
_diffrn_measured_fraction_theta_max 0.991
_diffrn_measurement_device_type 'Saturn70 (4x4 bin mode)'
_diffrn_measurement_method CCD_Profile_fitting
_diffrn_radiation_monochromator graphite
_diffrn_radiation_source 'fine-focus sealed tube'
_diffrn_radiation_type MoK\a
_diffrn_radiation_wavelength 0.71073
_diffrn_reflns_av_R_equivalents 0.0417
_diffrn_reflns_av_sigmaI/netI 0.0242
_diffrn_reflns_limit_h_max 21
_diffrn_reflns_limit_h_min -22
_diffrn_reflns_limit_k_max 22
_diffrn_reflns_limit_k_min -22
_diffrn_reflns_limit_l_max 108
_diffrn_reflns_limit_l_min -69
_diffrn_reflns_number 47535
_diffrn_reflns_theta_full 27.48
_diffrn_reflns_theta_max 27.48
_diffrn_reflns_theta_min 2.47
_exptl_absorpt_coefficient_mu 1.652
_exptl_absorpt_correction_T_max 1.0000
_exptl_absorpt_correction_T_min 0.6431
_exptl_absorpt_correction_type multi-scan
_exptl_crystal_colour 'dark red'
_exptl_crystal_density_diffrn 1.539
_exptl_crystal_density_method 'not measured'
_exptl_crystal_description octahedron
_exptl_crystal_F_000 10080
_exptl_crystal_size_max 0.2000
_exptl_crystal_size_mid 0.1300
_exptl_crystal_size_min 0.1000
_platon_squeeze_details
;
;
_refine_diff_density_max 1.534
_refine_diff_density_min -0.802
_refine_diff_density_rms 0.127
_refine_ls_extinction_method none
_refine_ls_goodness_of_fit_ref 1.091
_refine_ls_hydrogen_treatment mixed
_refine_ls_matrix_type full
_refine_ls_number_parameters 355
_refine_ls_number_reflns 5501
_refine_ls_number_restraints 211
_refine_ls_restrained_S_all 1.097
_refine_ls_R_factor_all 0.0572
_refine_ls_R_factor_gt 0.0537
_refine_ls_shift/su_max 0.002
_refine_ls_shift/su_mean 0.000
_refine_ls_structure_factor_coef Fsqd
_refine_ls_weighting_details 'calc w=1/[\s^2^(Fo^2^)+(0.1010P)^2^+133.6988P] where P=(Fo^2^+2Fc^2^)/3'
_refine_ls_weighting_scheme calc
_refine_ls_wR_factor_gt 0.1595
_refine_ls_wR_factor_ref 0.1643
_reflns_number_gt 4924
_reflns_number_total 5501
_reflns_threshold_expression >2sigma(I)
_cod_data_source_file cg4007789_si_003.cif
_cod_data_source_block Compound_1
_cod_depositor_comments
;
The following automatic conversions were performed:

'_exptl_absorpt_correction_type' value 'Multi-scan' changed to
'multi-scan' according to
/home/saulius/struct/CIF-dictionaries/cif_core.dic dictionary named
'cif_core.dic' version 2.4.2 from 2011-04-26.

Automatic conversion script
Id: cif_fix_values 1891 2012-01-12 08:04:46Z andrius 
;
_cod_original_sg_symbol_H-M R-3c
_cod_database_code 4508066

loop_
_symmetry_equiv_pos_as_xyz
'x, y, z'
'-y, x-y, z'
'-x+y, -x, z'
'y, x, -z+1/2'
'x-y, -y, -z+1/2'
'-x, -x+y, -z+1/2'
'x+2/3, y+1/3, z+1/3'
'-y+2/3, x-y+1/3, z+1/3'
'-x+y+2/3, -x+1/3, z+1/3'
'y+2/3, x+1/3, -z+5/6'
'x-y+2/3, -y+1/3, -z+5/6'
'-x+2/3, -x+y+1/3, -z+5/6'
'x+1/3, y+2/3, z+2/3'
'-y+1/3, x-y+2/3, z+2/3'
'-x+y+1/3, -x+2/3, z+2/3'
'y+1/3, x+2/3, -z+7/6'
'x-y+1/3, -y+2/3, -z+7/6'
'-x+1/3, -x+y+2/3, -z+7/6'
'-x, -y, -z'
'y, -x+y, -z'
'x-y, x, -z'
'-y, -x, z-1/2'
'-x+y, y, z-1/2'
'x, x-y, z-1/2'
'-x+2/3, -y+1/3, -z+1/3'
'y+2/3, -x+y+1/3, -z+1/3'
'x-y+2/3, x+1/3, -z+1/3'
'-y+2/3, -x+1/3, z-1/6'
'-x+y+2/3, y+1/3, z-1/6'
'x+2/3, x-y+1/3, z-1/6'
'-x+1/3, -y+2/3, -z+2/3'
'y+1/3, -x+y+2/3, -z+2/3'
'x-y+1/3, x+2/3, -z+2/3'
'-y+1/3, -x+2/3, z+1/6'
'-x+y+1/3, y+2/3, z+1/6'
'x+1/3, x-y+2/3, z+1/6'

loop_
_atom_site_label
_atom_site_type_symbol
_atom_site_fract_x
_atom_site_fract_y
_atom_site_fract_z
_atom_site_U_iso_or_equiv
_atom_site_adp_type
_atom_site_occupancy
_atom_site_symmetry_multiplicity
_atom_site_calc_flag
_atom_site_refinement_flags
_atom_site_disorder_assembly
_atom_site_disorder_group
Co1 Co 1.29906(3) 0.78075(3) 0.058931(5) 0.01761(15) Uani 1 1 d . . .
Co2 Co 1.24154(3) 0.77970(3) 0.020791(5) 0.01805(15) Uani 1 1 d . . .
Co3 Co 1.3333 0.6667 0.025584(8) 0.01600(18) Uani 1 3 d S . .
O5 O 1.49729(16) 1.15582(16) -0.00900(3) 0.0256(5) Uani 1 1 d . . .
O6 O 1.64764(16) 1.22939(16) -0.00961(3) 0.0219(5) Uani 1 1 d . . .
O7 O 1.40630(17) 0.88879(17) 0.04817(3) 0.0281(5) Uani 1 1 d . . .
O8 O 1.33770(18) 0.90851(17) 0.02717(3) 0.0295(6) Uani 1 1 d . . .
O9 O 1.26048(16) 0.70811(15) 0.03862(2) 0.0180(4) Uani 1 1 d . . .
O10 O 1.2117(2) 0.8422(2) 0.00222(3) 0.0392(7) Uani 1 1 d . . .
O12 O 1.7112(3) 1.1673(3) 0.04766(5) 0.098(2) Uani 1 1 d . . .
C10 C 1.5720(2) 1.1749(2) -0.00331(4) 0.0201(6) Uani 1 1 d . . .
C11 C 1.5717(2) 1.1327(2) 0.01235(4) 0.0198(6) Uani 1 1 d . . .
C12 C 1.6462(3) 1.1718(3) 0.02251(5) 0.0322(8) Uani 1 1 d . . .
H12A H 1.6981 1.2237 0.0195 0.039 Uiso 1 1 calc R . .
C13 C 1.4938(2) 1.0555(2) 0.01697(4) 0.0206(6) Uani 1 1 d . . .
H13A H 1.4441 1.0306 0.0103 0.025 Uiso 1 1 calc R . .
C14 C 1.4048(2) 0.9313(2) 0.03609(4) 0.0227(6) Uani 1 1 d . . .
C15 C 1.4900(2) 1.0153(2) 0.03161(4) 0.0242(7) Uani 1 1 d . . .
C16 C 1.5634(3) 1.0529(3) 0.04161(5) 0.0401(10) Uani 1 1 d . . .
H16A H 1.5612 1.0260 0.0513 0.048 Uiso 1 1 calc R . .
C17 C 1.6414(3) 1.1319(3) 0.03710(5) 0.0482(12) Uani 1 1 d . . .
C18 C 1.7895(7) 1.2465(8) 0.04342(12) 0.140(4) Uani 1 1 d U . .
H18A H 1.8329 1.2635 0.0518 0.210 Uiso 1 1 calc R . .
H18B H 1.7757 1.2934 0.0418 0.210 Uiso 1 1 calc R . .
H18C H 1.8135 1.2368 0.0338 0.210 Uiso 1 1 calc R . .
O1 O 1.22126(18) 0.65365(17) 0.07040(3) 0.0262(5) Uani 1 1 d U . .
O2 O 1.16727(17) 0.51925(17) 0.08062(3) 0.0254(5) Uani 1 1 d U . .
O3 O 1.10937(18) 0.80845(16) 0.13222(3) 0.0263(5) Uani 1 1 d U A .
O4 O 1.14650(19) 0.86276(17) 0.10729(3) 0.0275(5) Uani 1 1 d U A .
C1 C 1.1869(3) 0.6006(2) 0.08181(4) 0.0245(7) Uani 1 1 d U A .
C2 C 1.1711(5) 0.6304(3) 0.09762(5) 0.0530(14) Uani 1 1 d U . .
C3 C 1.1615(3) 0.7058(3) 0.09946(4) 0.0313(8) Uani 1 1 d U A .
C8 C 1.1330(3) 0.8063(2) 0.11809(4) 0.0272(7) Uani 1 1 d U . .
C4 C 1.1626(5) 0.7374(6) 0.11513(9) 0.0223(14) Uani 0.574(6) 1 d PU A 1
C5 C 1.1724(6) 0.6935(6) 0.12827(7) 0.0372(18) Uani 0.574(6) 1 d PU A 1
H5A H 1.1675 0.7114 0.1385 0.045 Uiso 0.574(6) 1 calc PR A 1
C6 C 1.1890(7) 0.6248(7) 0.12625(9) 0.047(2) Uani 0.574(6) 1 d PU A 1
C7 C 1.1912(6) 0.5934(6) 0.11107(8) 0.0368(18) Uani 0.574(6) 1 d PU A 1
H7A H 1.2058 0.5486 0.1097 0.044 Uiso 0.574(6) 1 calc PR A 1
O11 O 1.2035(6) 0.5848(5) 0.13930(6) 0.067(2) Uani 0.574(6) 1 d PU A 1
C19 C 1.2280(13) 0.6347(13) 0.15383(18) 0.113(5) Uani 0.574(6) 1 d PU A 1
H19D H 1.2364 0.6006 0.1620 0.136 Uiso 0.574(6) 1 calc PR A 1
H19E H 1.1813 0.6464 0.1569 0.136 Uiso 0.574(6) 1 calc PR A 1
H19F H 1.2826 0.6903 0.1523 0.136 Uiso 0.574(6) 1 calc PR A 1
C4A C 1.1196(10) 0.7149(7) 0.11355(12) 0.029(2) Uani 0.426(6) 1 d PU A 2
C5A C 1.0870(11) 0.6487(7) 0.12548(13) 0.054(4) Uani 0.426(6) 1 d PU A 2
H5AA H 1.0675 0.6593 0.1351 0.065 Uiso 0.426(6) 1 calc PR A 2
C6A C 1.0839(13) 0.5666(8) 0.12284(14) 0.069(4) Uani 0.426(6) 1 d PU A 2
C7A C 1.1169(10) 0.5524(7) 0.10870(13) 0.045(3) Uani 0.426(6) 1 d PU A 2
H7AA H 1.1057 0.4953 0.1061 0.054 Uiso 0.426(6) 1 calc PR A 2
O11A O 1.0539(11) 0.5096(7) 0.13574(11) 0.102(5) Uani 0.426(6) 1 d PU A 2
C19A C 1.0486(13) 0.4269(9) 0.13391(19) 0.076(4) Uani 0.426(6) 1 d PU A 2
H19A H 1.0283 0.3938 0.1436 0.091 Uiso 0.426(6) 1 calc PR A 2
H19B H 1.1067 0.4359 0.1313 0.091 Uiso 0.426(6) 1 calc PR A 2
H19C H 1.0073 0.3941 0.1256 0.091 Uiso 0.426(6) 1 calc PR A 2
H3A H 1.163(3) 0.739(3) 0.0904(6) 0.031(10) Uiso 1 1 d U . .
H9 H 1.213(3) 0.662(3) 0.0398(5) 0.024(10) Uiso 1 1 d . . .

loop_
_atom_site_aniso_label
_atom_site_aniso_U_11
_atom_site_aniso_U_22
_atom_site_aniso_U_33
_atom_site_aniso_U_23
_atom_site_aniso_U_13
_atom_site_aniso_U_12
Co1 0.0198(2) 0.0190(2) 0.0129(2) -0.00013(15) 0.00029(15) 0.00886(17)
Co2 0.0197(2) 0.0212(2) 0.0136(2) -0.00054(15) -0.00042(15) 0.01055(18)
Co3 0.0185(2) 0.0185(2) 0.0109(3) 0.000 0.000 0.00927(12)
O5 0.0219(11) 0.0235(12) 0.0267(12) 0.0077(10) -0.0024(9) 0.0078(10)
O6 0.0218(11) 0.0261(12) 0.0186(11) 0.0073(9) 0.0060(9) 0.0124(9)
O7 0.0256(12) 0.0256(12) 0.0235(12) 0.0091(10) -0.0009(9) 0.0055(10)
O8 0.0287(13) 0.0228(12) 0.0252(12) 0.0030(10) -0.0051(10) 0.0039(10)
O9 0.0204(11) 0.0180(10) 0.0123(10) -0.0008(8) 0.0003(8) 0.0071(9)
O10 0.0456(17) 0.0442(17) 0.0297(14) 0.0037(12) -0.0071(12) 0.0238(14)
O12 0.056(2) 0.089(3) 0.064(3) 0.043(2) -0.043(2) -0.029(2)
C10 0.0229(15) 0.0211(15) 0.0157(14) 0.0003(12) 0.0010(12) 0.0106(13)
C11 0.0235(15) 0.0213(15) 0.0159(14) 0.0024(11) 0.0011(12) 0.0121(13)
C12 0.0257(17) 0.0302(18) 0.0288(19) 0.0095(15) -0.0026(14) 0.0049(15)
C13 0.0213(15) 0.0219(15) 0.0177(14) 0.0019(12) 0.0005(11) 0.0101(13)
C14 0.0262(16) 0.0213(15) 0.0168(14) 0.0038(12) 0.0025(12) 0.0090(13)
C15 0.0256(16) 0.0221(15) 0.0204(15) 0.0039(13) 0.0011(13) 0.0086(13)
C16 0.036(2) 0.036(2) 0.0279(18) 0.0126(16) -0.0103(16) 0.0036(17)
C17 0.038(2) 0.040(2) 0.037(2) 0.0140(19) -0.0182(19) -0.0024(19)
C18 0.092(5) 0.133(7) 0.103(6) 0.036(5) -0.041(5) -0.013(5)
O1 0.0319(13) 0.0244(12) 0.0160(11) 0.0014(9) 0.0008(9) 0.0094(10)
O2 0.0337(13) 0.0257(12) 0.0208(11) 0.0028(9) 0.0080(10) 0.0178(11)
O3 0.0379(14) 0.0237(12) 0.0206(11) -0.0011(9) 0.0045(10) 0.0180(11)
O4 0.0407(14) 0.0292(12) 0.0216(11) 0.0037(9) 0.0067(10) 0.0243(12)
C1 0.0337(18) 0.0291(17) 0.0152(14) -0.0018(12) 0.0024(13) 0.0191(15)
C2 0.119(5) 0.053(3) 0.0158(17) 0.0097(17) 0.019(2) 0.064(3)
C3 0.053(2) 0.0337(19) 0.0192(16) 0.0034(14) 0.0069(15) 0.0305(18)
C8 0.0395(19) 0.0290(17) 0.0210(15) -0.0001(13) 0.0028(14) 0.0231(16)
C4 0.027(4) 0.029(4) 0.017(3) -0.001(2) 0.000(3) 0.019(3)
C5 0.070(5) 0.054(4) 0.011(2) -0.001(3) 0.002(3) 0.048(4)
C6 0.085(6) 0.071(5) 0.022(3) 0.010(3) 0.009(3) 0.066(5)
C7 0.068(5) 0.051(4) 0.018(3) 0.001(3) 0.002(3) 0.050(4)
O11 0.146(7) 0.086(5) 0.022(2) 0.000(3) -0.006(3) 0.097(5)
C19 0.132(10) 0.124(9) 0.073(6) -0.007(6) -0.026(7) 0.056(7)
C4A 0.052(7) 0.023(4) 0.019(4) 0.001(3) 0.005(5) 0.023(5)
C5A 0.111(10) 0.027(4) 0.034(5) 0.010(4) 0.036(6) 0.041(6)
C6A 0.147(13) 0.040(6) 0.041(6) 0.023(4) 0.045(7) 0.062(7)
C7A 0.083(9) 0.026(4) 0.033(5) 0.004(4) 0.020(5) 0.033(5)
O11A 0.226(15) 0.055(5) 0.050(5) 0.031(4) 0.080(7) 0.089(8)
C19A 0.121(9) 0.037(5) 0.067(7) 0.019(5) 0.027(7) 0.038(6)

loop_
_atom_type_symbol
_atom_type_description
_atom_type_scat_dispersion_real
_atom_type_scat_dispersion_imag
_atom_type_scat_source
C C 0.0033 0.0016 'International Tables Vol C Tables 4.2.6.8 and 6.1.1.4'
H H 0.0000 0.0000 'International Tables Vol C Tables 4.2.6.8 and 6.1.1.4'
N N 0.0061 0.0033 'International Tables Vol C Tables 4.2.6.8 and 6.1.1.4'
O O 0.0106 0.0060 'International Tables Vol C Tables 4.2.6.8 and 6.1.1.4'
Co Co 0.3494 0.9721 'International Tables Vol C Tables 4.2.6.8 and 6.1.1.4'

loop_
_geom_angle_atom_site_label_1
_geom_angle_atom_site_label_2
_geom_angle_atom_site_label_3
_geom_angle
_geom_angle_site_symmetry_1
_geom_angle_site_symmetry_3
O9 Co1 O2 164.80(10) . 3_775
O9 Co1 O7 93.19(10) . .
O2 Co1 O7 89.72(10) 3_775 .
O9 Co1 O4 96.83(10) . 16_544
O2 Co1 O4 96.80(10) 3_775 16_544
O7 Co1 O4 105.13(11) . 16_544
O9 Co1 O1 84.54(9) . .
O2 Co1 O1 87.64(10) 3_775 .
O7 Co1 O1 160.09(11) . .
O4 Co1 O1 94.78(11) 16_544 .
O3 Co2 O8 95.56(11) 16_544 .
O3 Co2 O9 87.37(10) 16_544 .
O8 Co2 O9 99.81(10) . .
O3 Co2 O10 91.00(12) 16_544 .
O8 Co2 O10 85.04(11) . .
O9 Co2 O10 175.01(11) . .
O3 Co2 O5 94.17(10) 16_544 20_565
O8 Co2 O5 166.76(10) . 20_565
O9 Co2 O5 89.58(10) . 20_565
O10 Co2 O5 85.83(11) . 20_565
O3 Co2 O6 169.73(10) 16_544 19_875
O8 Co2 O6 85.97(11) . 19_875
O9 Co2 O6 82.36(9) . 19_875
O10 Co2 O6 99.26(11) . 19_875
O5 Co2 O6 86.06(9) 20_565 19_875
O9 Co3 O9 93.92(9) . 3_775
O9 Co3 O9 93.92(9) . 2_755
O9 Co3 O9 93.92(9) 3_775 2_755
O9 Co3 O6 84.76(9) . 19_875
O9 Co3 O6 97.28(9) 3_775 19_875
O9 Co3 O6 168.79(9) 2_755 19_875
O9 Co3 O6 97.28(9) . 20_565
O9 Co3 O6 168.79(9) 3_775 20_565
O9 Co3 O6 84.76(9) 2_755 20_565
O6 Co3 O6 84.37(10) 19_875 20_565
O9 Co3 O6 168.79(9) . 21_645
O9 Co3 O6 84.76(9) 3_775 21_645
O9 Co3 O6 97.28(9) 2_755 21_645
O6 Co3 O6 84.37(10) 19_875 21_645
O6 Co3 O6 84.37(10) 20_565 21_645
C10 O5 Co2 128.0(2) . 21_655
C10 O6 Co3 123.5(2) . 19_875
C10 O6 Co2 136.5(2) . 19_875
Co3 O6 Co2 90.88(8) 19_875 19_875
C14 O7 Co1 127.5(2) . .
C14 O8 Co2 127.2(2) . .
Co1 O9 Co3 126.85(12) . .
Co1 O9 Co2 110.19(11) . .
Co3 O9 Co2 97.24(9) . .
Co1 O9 H9 111(3) . .
Co3 O9 H9 104(3) . .
Co2 O9 H9 106(3) . .
C17 O12 C18 118.1(5) . .
O5 C10 O6 124.7(3) . .
O5 C10 C11 116.9(3) . .
O6 C10 C11 118.3(3) . .
C13 C11 C12 120.1(3) . .
C13 C11 C10 118.4(3) . .
C12 C11 C10 121.4(3) . .
C17 C12 C11 119.2(3) . .
C17 C12 H12A 120.4 . .
C11 C12 H12A 120.4 . .
C11 C13 C15 120.2(3) . .
C11 C13 H13A 119.9 . .
C15 C13 H13A 119.9 . .
O7 C14 O8 125.4(3) . .
O7 C14 C15 117.9(3) . .
O8 C14 C15 116.7(3) . .
C16 C15 C13 120.0(3) . .
C16 C15 C14 121.4(3) . .
C13 C15 C14 118.6(3) . .
C15 C16 C17 119.8(3) . .
C15 C16 H16A 120.1 . .
C17 C16 H16A 120.1 . .
O12 C17 C12 122.2(4) . .
O12 C17 C16 117.2(4) . .
C12 C17 C16 120.6(4) . .
O12 C18 H18A 109.5 . .
O12 C18 H18B 109.5 . .
H18A C18 H18B 109.5 . .
O12 C18 H18C 109.5 . .
H18A C18 H18C 109.5 . .
H18B C18 H18C 109.5 . .
C1 O1 Co1 156.6(2) . .
C1 O2 Co1 101.7(2) . 2_755
C8 O3 Co2 132.9(2) . 16_544
C8 O4 Co1 127.5(2) . 16_544
O1 C1 O2 120.8(3) . .
O1 C1 C2 122.2(3) . .
O2 C1 C2 116.9(3) . .
C3 C2 C7 119.7(4) . .
C3 C2 C1 122.8(3) . .
C7 C2 C1 115.3(4) . .
C3 C2 C7A 116.7(5) . .
C7 C2 C7A 45.0(6) . .
C1 C2 C7A 112.4(5) . .
C2 C3 C4 118.2(4) . .
C2 C3 C4A 119.5(5) . .
C4 C3 C4A 26.4(4) . .
C2 C3 H3A 119(3) . .
C4 C3 H3A 122(3) . .
C4A C3 H3A 118(3) . .
O3 C8 O4 126.3(3) . .
O3 C8 C4A 112.5(5) . .
O4 C8 C4A 119.3(5) . .
O3 C8 C4 114.5(4) . .
O4 C8 C4 118.3(4) . .
C4A C8 C4 24.8(4) . .
C5 C4 C3 120.6(6) . .
C5 C4 C8 117.9(6) . .
C3 C4 C8 120.2(6) . .
C6 C5 C4 120.4(6) . .
C6 C5 H5A 119.8 . .
C4 C5 H5A 119.8 . .
C5 C6 O11 120.1(7) . .
C5 C6 C7 120.7(6) . .
O11 C6 C7 119.2(6) . .
C6 C7 C2 119.6(6) . .
C6 C7 H7A 120.2 . .
C2 C7 H7A 120.2 . .
C6 O11 C19 116.9(10) . .
O11 C19 H19D 109.5 . .
O11 C19 H19E 109.5 . .
H19D C19 H19E 109.5 . .
O11 C19 H19F 109.5 . .
H19D C19 H19F 109.5 . .
H19E C19 H19F 109.5 . .
C5A C4A C3 121.3(8) . .
C5A C4A C8 116.8(8) . .
C3 C4A C8 119.7(8) . .
C6A C5A C4A 120.0(9) . .
C6A C5A H5AA 120.0 . .
C4A C5A H5AA 120.0 . .
O11A C6A C7A 126.0(9) . .
O11A C6A C5A 113.8(9) . .
C7A C6A C5A 119.9(9) . .
C6A C7A C2 119.7(8) . .
C6A C7A H7AA 120.1 . .
C2 C7A H7AA 120.1 . .
C19A O11A C6A 116.9(9) . .
O11A C19A H19A 109.5 . .
O11A C19A H19B 109.5 . .
H19A C19A H19B 109.5 . .
O11A C19A H19C 109.5 . .
H19A C19A H19C 109.5 . .
H19B C19A H19C 109.5 . .

loop_
_geom_bond_atom_site_label_1
_geom_bond_atom_site_label_2
_geom_bond_distance
_geom_bond_site_symmetry_2
Co1 O9 2.027(2) .
Co1 O2 2.040(2) 3_775
Co1 O7 2.066(2) .
Co1 O4 2.112(2) 16_544
Co1 O1 2.144(2) .
Co2 O3 2.045(2) 16_544
Co2 O8 2.071(3) .
Co2 O9 2.072(2) .
Co2 O10 2.105(3) .
Co2 O5 2.110(2) 20_565
Co2 O6 2.206(2) 19_875
Co3 O9 2.048(2) .
Co3 O9 2.048(2) 3_775
Co3 O9 2.048(2) 2_755
Co3 O6 2.132(2) 19_875
Co3 O6 2.132(2) 20_565
Co3 O6 2.132(2) 21_645
O5 C10 1.256(4) .
O5 Co2 2.110(2) 21_655
O6 C10 1.280(4) .
O6 Co3 2.132(2) 19_875
O6 Co2 2.206(2) 19_875
O7 C14 1.263(4) .
O8 C14 1.266(4) .
O9 H9 0.81(5) .
O12 C17 1.370(5) .
O12 C18 1.405(10) .
C10 C11 1.506(4) .
C11 C13 1.393(5) .
C11 C12 1.404(5) .
C12 C17 1.392(5) .
C12 H12A 0.9300 .
C13 C15 1.400(4) .
C13 H13A 0.9300 .
C14 C15 1.508(5) .
C15 C16 1.383(5) .
C16 C17 1.406(6) .
C16 H16A 0.9300 .
C18 H18A 0.9600 .
C18 H18B 0.9600 .
C18 H18C 0.9600 .
O1 C1 1.253(4) .
O2 C1 1.273(4) .
O2 Co1 2.040(2) 2_755
O3 C8 1.265(4) .
O3 Co2 2.045(2) 16_544
O4 C8 1.267(4) .
O4 Co1 2.112(2) 16_544
C1 C2 1.501(5) .
C2 C3 1.400(5) .
C2 C7 1.426(8) .
C2 C7A 1.515(11) .
C3 C4 1.426(8) .
C3 C4A 1.439(11) .
C3 H3A 0.94(5) .
C8 C4A 1.523(10) .
C8 C4 1.529(8) .
C4 C5 1.399(10) .
C5 C6 1.363(10) .
C5 H5A 0.9300 .
C6 O11 1.385(8) .
C6 C7 1.397(10) .
C7 H7A 0.9300 .
O11 C19 1.434(16) .
C19 H19D 0.9600 .
C19 H19E 0.9600 .
C19 H19F 0.9600 .
C4A C5A 1.410(14) .
C5A C6A 1.407(13) .
C5A H5AA 0.9300 .
C6A O11A 1.382(13) .
C6A C7A 1.395(14) .
C7A H7AA 0.9300 .
O11A C19A 1.391(15) .
C19A H19A 0.9600 .
C19A H19B 0.9600 .
C19A H19C 0.9600 .

loop_
_platon_squeeze_void_nr
_platon_squeeze_void_average_x
_platon_squeeze_void_average_y
_platon_squeeze_void_average_z
_platon_squeeze_void_volume
_platon_squeeze_void_count_electrons
_platon_squeeze_void_content
1 0.000 0.000 0.000 17 0 ' '
2 -0.003 0.228 0.001 27 5 ' '
3 0.003 0.772 -0.001 27 5 ' '
4 -0.333 0.333 0.083 517 82 ' '
5 0.000 0.000 0.250 519 82 ' '
6 0.333 0.667 0.417 517 82 ' '
7 0.000 0.000 0.500 17 0 ' '
8 0.003 0.231 0.499 27 5 ' '
9 -0.003 0.769 0.501 27 5 ' '
10 -0.333 0.333 0.583 517 82 ' '
11 0.000 0.000 0.750 520 82 ' '
12 0.333 0.667 0.917 517 82 ' '
13 0.103 0.439 0.166 28 5 ' '
14 0.103 0.663 0.666 28 5 ' '
15 0.105 0.672 0.168 27 5 ' '
16 0.105 0.433 0.668 27 5 ' '
17 0.234 1.005 0.001 27 5 ' '
18 0.234 0.228 0.501 27 5 ' '
19 0.230 0.234 -0.001 27 5 ' '
20 0.230 -0.004 0.499 26 5 ' '
21 0.339 0.900 0.166 28 5 ' '
22 0.339 0.439 0.666 28 5 ' '
23 0.331 0.435 0.168 27 5 ' '
24 0.334 0.667 0.167 17 0 ' '
25 0.334 0.667 0.667 17 0 ' '
26 0.331 0.896 0.668 27 5 ' '
27 0.436 0.330 0.332 27 5 ' '
28 0.436 0.106 0.832 27 5 ' '
29 0.439 0.100 0.334 27 5 ' '
30 0.439 0.339 0.834 28 5 ' '
31 0.567 0.895 0.168 28 5 ' '
32 0.567 0.672 0.668 27 5 ' '
33 0.563 0.662 0.166 27 5 ' '
34 0.563 0.901 0.666 28 5 ' '
35 0.672 0.105 0.332 27 5 ' '
36 0.672 0.566 0.832 27 5 ' '
37 0.667 0.334 0.333 17 0 ' '
38 0.664 0.563 0.334 28 5 ' '
39 0.664 0.102 0.834 28 5 ' '
40 0.667 0.334 0.833 18 0 ' '
41 0.766 0.995 -0.001 27 5 ' '
42 0.766 0.772 0.499 26 5 ' '
43 0.770 0.004 0.501 26 5 ' '
44 0.770 0.765 1.001 26 5 ' '
45 0.900 0.339 0.334 28 5 ' '
46 0.900 0.562 0.834 28 5 ' '
47 0.897 0.568 0.332 27 5 ' '
48 0.897 0.329 0.832 27 5 ' '
